data_7702063
loop_
_publ_author_name
'Jiang, Lin'
'Zhang, Dong-Yan'
'Suo, Jing-Jing'
'Gu, Wen'
'Tian, Jin-Lei'
'Liu, Xin'
'Yan, Shi-Ping'

_publ_section_title
;
 Synthesis, magnetism and spectral studies of six defective dicubane
 tetranuclear {M4O6} (M = Ni(II), Co(II), Zn(II)) and three trinuclear
 Cd(II) complexes with polydentate Schiff base ligands.
;
_journal_issue 25
_journal_name_full 'Dalton transactions (Cambridge, England : 2003)'
_journal_page_first 10233
_journal_page_last 10248
_journal_paper_doi 10.1039/c6dt00380j
_journal_volume 45
_journal_year 2016
_chemical_formula_moiety 'C42 H48 Br4 Co4 N4 O14, O, 2(C H3 O)'
_chemical_formula_sum 'C44 H54 Br4 Co4 N4 O17'
_chemical_formula_weight 1466.28
_space_group_crystal_system monoclinic
_space_group_IT_number 15
_space_group_name_Hall '-I 2yc'
_space_group_name_H-M_alt 'I 1 2/c 1'
_symmetry_Int_Tables_number 15
_atom_sites_solution_primary iterative
_audit_creation_date 2015-06-08
_audit_creation_method
;
Olex2 1.2
(compiled 2015.01.26 svn.r3150 for OlexSys, GUI svn.r4998)
;
_audit_update_record
;
2015-06-23 deposited with the CCDC.
2016-05-11 downloaded from the CCDC.
;
_cell_angle_alpha 90
_cell_angle_beta 104.388(2)
_cell_angle_gamma 90
_cell_formula_units_Z 4
_cell_length_a 17.1056(4)
_cell_length_b 11.7616(2)
_cell_length_c 27.3199(8)
_cell_measurement_reflns_used 5196
_cell_measurement_temperature 125.40(14)
_cell_measurement_theta_max 28.7160
_cell_measurement_theta_min 3.7810
_cell_volume 5324.1(2)
_computing_cell_refinement
;
CrysAlisPro, Agilent Technologies,
Version 1.171.36.32 (release 02-08-2013 CrysAlis171 .NET)
(compiled Aug  2 2013,16:46:58)
;
_computing_data_collection
;
CrysAlisPro, Agilent Technologies,
Version 1.171.36.32 (release 02-08-2013 CrysAlis171 .NET)
(compiled Aug  2 2013,16:46:58)
;
_computing_data_reduction
;
CrysAlisPro, Agilent Technologies,
Version 1.171.36.32 (release 02-08-2013 CrysAlis171 .NET)
(compiled Aug  2 2013,16:46:58)
;
_computing_molecular_graphics 'Olex2 (Dolomanov et al., 2009)'
_computing_publication_material 'Olex2 (Dolomanov et al., 2009)'
_computing_structure_refinement 'olex2.refine (Bourhis et al., 2015)'
_computing_structure_solution
;
Superflip (Palatinus & Chapuis, 2007;Palatinus & van der Lee, 2008;
Palatinus et al., 2012)
;
_diffrn_ambient_temperature 125.40(14)
_diffrn_detector_area_resol_mean 16.2116
_diffrn_measured_fraction_theta_full 0.9983
_diffrn_measured_fraction_theta_max 0.9983
_diffrn_measurement_details
;
#__ type_ start__ end____ width___ exp.time_
  1 omega   -5.00   56.00   1.0000   60.0000
omega____ theta____ kappa____ phi______ frames
    -       18.3497  -99.0000 -120.0000 61

#__ type_ start__ end____ width___ exp.time_
  2 omega   34.00   86.00   1.0000   60.0000
omega____ theta____ kappa____ phi______ frames
    -       18.3497   63.0000  -61.0000 52

#__ type_ start__ end____ width___ exp.time_
  3 omega  -28.00   45.00   1.0000   60.0000
omega____ theta____ kappa____ phi______ frames
    -       18.3497  -19.0000  -30.0000 73

#__ type_ start__ end____ width___ exp.time_
  4 omega    1.00   59.00   1.0000   60.0000
omega____ theta____ kappa____ phi______ frames
    -       18.3497  -99.0000  120.0000 58
;
_diffrn_measurement_device_type 'SuperNova, Single source at offset, Eos'
_diffrn_measurement_method '\w scans'
_diffrn_orient_matrix_UB_11 -0.0210827000
_diffrn_orient_matrix_UB_12 0.0369335000
_diffrn_orient_matrix_UB_13 0.0127906000
_diffrn_orient_matrix_UB_21 -0.0073067000
_diffrn_orient_matrix_UB_22 -0.0461335000
_diffrn_orient_matrix_UB_23 0.0149748000
_diffrn_orient_matrix_UB_31 0.0365324000
_diffrn_orient_matrix_UB_32 0.0120941000
_diffrn_orient_matrix_UB_33 0.0181708000
_diffrn_radiation_monochromator mirror
_diffrn_radiation_type 'Mo K\a'
_diffrn_radiation_wavelength 0.71073
_diffrn_reflns_av_R_equivalents 0.0256
_diffrn_reflns_av_unetI/netI 0.0394
_diffrn_reflns_limit_h_max 22
_diffrn_reflns_limit_h_min -20
_diffrn_reflns_limit_k_max 13
_diffrn_reflns_limit_k_min -14
_diffrn_reflns_limit_l_max 36
_diffrn_reflns_limit_l_min -30
_diffrn_reflns_number 13100
_diffrn_reflns_theta_full 25.0095
_diffrn_reflns_theta_max 25.01
_diffrn_reflns_theta_min 2.89
_diffrn_source 'SuperNova (Mo) X-ray Source'
_exptl_absorpt_coefficient_mu 4.298
_exptl_absorpt_correction_T_max 1.00000
_exptl_absorpt_correction_T_min 0.63266
_exptl_absorpt_correction_type multi-scan
_exptl_absorpt_process_details
;
CrysAlisPro, Agilent Technologies,
Version 1.171.36.32 (release 02-08-2013 CrysAlis171 .NET)
(compiled Aug  2 2013,16:46:58)
Empirical absorption correction using spherical harmonics,
 implemented in SCALE3 ABSPACK scaling algorithm.
;
_exptl_crystal_colour 'clear dark brown'
_exptl_crystal_colour_lustre clear
_exptl_crystal_colour_modifier dark
_exptl_crystal_colour_primary brown
_exptl_crystal_density_diffrn 1.8292
_exptl_crystal_description prism
_exptl_crystal_F_000 2922.6677
_exptl_crystal_size_max 0.2
_exptl_crystal_size_mid 0.2
_exptl_crystal_size_min 0.2
_refine_diff_density_max 0.8117
_refine_diff_density_min -0.7686
_refine_diff_density_rms 0.1141
_refine_ls_d_res_high 0.8406
_refine_ls_d_res_low 7.0568
_refine_ls_goodness_of_fit_ref 1.0662
_refine_ls_hydrogen_treatment mixed
_refine_ls_matrix_type full
_refine_ls_number_constraints 41
_refine_ls_number_parameters 346
_refine_ls_number_reflns 4688
_refine_ls_number_restraints 2
_refine_ls_restrained_S_all 1.0660
_refine_ls_R_factor_all 0.0396
_refine_ls_R_factor_gt 0.0318
_refine_ls_shift/su_max 0.0000
_refine_ls_shift/su_mean 0.0000
_refine_ls_structure_factor_coef Fsqd
_refine_ls_weighting_details 'w=1/[\s^2^(Fo^2^)+(0.0274P)^2^+22.4461P] where P=(Fo^2^+2Fc^2^)/3'
_refine_ls_weighting_scheme calc
_refine_ls_wR_factor_gt 0.0736
_refine_ls_wR_factor_ref 0.0770
_reflns_Friedel_coverage 0.0
_reflns_limit_h_max 19
_reflns_limit_h_min -20
_reflns_limit_k_max 13
_reflns_limit_k_min 0
_reflns_limit_l_max 32
_reflns_limit_l_min 0
_reflns_number_gt 4084
_reflns_number_total 4688
_reflns_threshold_expression I>=2u(I)
_cod_data_source_file c6dt00380j2.cif
_cod_data_source_block P150509F
_cod_original_sg_symbol_Hall '-C 2yc (x,y,-x+z)'
_cod_database_code 7702063
_chemical_oxdiff_formula C1H1O1N1CO1
_chemical_oxdiff_usercomment C8
_reflns_odcompleteness_completeness 99.79
_reflns_odcompleteness_iscentric 1
_reflns_odcompleteness_theta 26.32
_olex2_refinement_description
;
1. Fixed Uiso
 At 1.2 times of:
  All C(H) groups, All C(H,H) groups
 At 1.5 times of:
  All C(H,H,H) groups, All O(H) groups
2. Restrained distances
 O7-H7
 0.85 with sigma of 0.01
 C21-H7
 1.8832 with sigma of 0.02
3. Others
 Fixed Sof: Br0a(0.5) Br1(0.5)
4.a Ternary CH refined with riding coordinates:
 C10(H10)
4.b Secondary CH2 refined with riding coordinates:
 C11(H11a,H11b), C9(H9a,H9b)
4.c Aromatic/amide H refined with riding coordinates:
 C14(H14), C6(H6), C4(H4), C8(H8), C16(H16), C12(H12)
4.d Idealised Me refined as rotating group:
 C19(H19a,H19b,H19c), C1(H1a,H1b,H1c), C22(H22a,H22b,H22c), C20(H20a,H20b,
 H20c), C21(H21a,H21b,H21c)
;
_olex2_submission_special_instructions 'No special instructions were received'

loop_
_space_group_symop_id
_space_group_symop_operation_xyz
1 x,y,z
2 -x,y,-z+1/2
3 -x,-y,-z
4 x,-y,z-1/2
5 x+1/2,y+1/2,z+1/2
6 -x+1/2,y+1/2,-z+1
7 -x+1/2,-y+1/2,-z+1/2
8 x+1/2,-y+1/2,z

loop_
_atom_site_label
_atom_site_type_symbol
_atom_site_fract_x
_atom_site_fract_y
_atom_site_fract_z
_atom_site_U_iso_or_equiv
_atom_site_adp_type
_atom_site_occupancy
_atom_site_site_symmetry_order
_atom_site_refinement_flags_posn
_atom_site_refinement_flags_adp
_atom_site_refinement_flags_occupancy
Br2 Br 0.62319(2) 0.50021(4) 0.485526(15) 0.03054(12) Uani 1.000000 1 . . .
Br0a Br 0.48837(12) 1.1776(3) 0.02034(9) 0.0220(4) Uani 0.500000 1 . . .
Co2 Co 0.29750(3) 0.80452(4) 0.300403(17) 0.01543(12) Uani 1.000000 1 . . .
Co1 Co 0.26079(3) 0.94497(4) 0.199083(17) 0.01717(12) Uani 1.000000 1 . . .
O4 O 0.34382(13) 0.6443(2) 0.31549(9) 0.0176(5) Uani 1.000000 1 . . .
O3 O 0.27505(13) 0.9700(2) 0.27735(9) 0.0176(5) Uani 1.000000 1 . . .
O6 O 0.30838(13) 0.78565(19) 0.22551(9) 0.0158(5) Uani 1.000000 1 . . .
O1 O 0.28759(15) 0.8484(2) 0.04150(9) 0.0232(6) Uani 1.000000 1 . . .
O2 O 0.28377(15) 0.9170(2) 0.13147(9) 0.0221(6) Uani 1.000000 1 . . .
O5 O 0.34962(14) 0.4364(2) 0.34750(9) 0.0233(6) Uani 1.000000 1 . . .
O7 O 0.26646(17) 0.8040(2) 0.37190(9) 0.0267(6) Uani 1.000000 1 D . .
H7 H 0.248(2) 0.7395(18) 0.3772(10) 0.0401(9) Uiso 1.000000 1 DR . .
C15 C 0.5366(2) 0.5490(3) 0.43122(13) 0.0217(8) Uani 1.000000 1 . . .
N2 N 0.41187(17) 0.8640(2) 0.32858(11) 0.0197(7) Uani 1.000000 1 . . .
N1 N 0.33546(18) 1.0816(2) 0.20989(11) 0.0198(7) Uani 1.000000 1 . . .
O9 O 0.0 1.1669(6) 0.25 0.124(3) Uani 1.000000 2 S T P
C5 C 0.4185(2) 1.1010(3) 0.05400(15) 0.0250(8) Uani 1.000000 1 . . .
O8 O 0.1570(3) 1.0968(4) 0.29822(18) 0.0897(16) Uani 1.000000 1 . . .
C14 C 0.5348(2) 0.6577(3) 0.41346(14) 0.0220(8) Uani 1.000000 1 . . .
H14 H 0.5768(2) 0.7074(3) 0.42710(14) 0.0264(10) Uiso 1.000000 1 R . .
C17 C 0.4127(2) 0.5058(3) 0.37167(13) 0.0191(8) Uani 1.000000 1 . . .
C18 C 0.40672(19) 0.6180(3) 0.35276(13) 0.0172(7) Uani 1.000000 1 . . .
C3 C 0.3308(2) 0.9451(3) 0.05866(13) 0.0193(8) Uani 1.000000 1 . . .
C10 C 0.3422(2) 1.0417(3) 0.29756(13) 0.0203(8) Uani 1.000000 1 . . .
H10 H 0.3353(2) 1.0762(3) 0.32889(13) 0.0244(9) Uiso 1.000000 1 R . .
C6 C 0.4142(2) 1.1395(3) 0.09994(14) 0.0228(8) Uani 1.000000 1 . . .
H6 H 0.4417(2) 1.2054(3) 0.11310(14) 0.0274(10) Uiso 1.000000 1 R . .
C2 C 0.3253(2) 0.9796(3) 0.10798(13) 0.0177(7) Uani 1.000000 1 . . .
C4 C 0.3765(2) 1.0041(3) 0.03215(14) 0.0226(8) Uani 1.000000 1 . . .
H4 H 0.3794(2) 0.9799(3) 0.00024(14) 0.0271(10) Uiso 1.000000 1 R . .
C11 C 0.4222(2) 0.9763(3) 0.30901(14) 0.0227(8) Uani 1.000000 1 . . .
H11a H 0.4627(2) 1.0180(3) 0.33364(14) 0.0272(10) Uiso 1.000000 1 R . .
H11b H 0.4409(2) 0.9692(3) 0.27838(14) 0.0272(10) Uiso 1.000000 1 R . .
C8 C 0.3720(2) 1.1234(3) 0.17829(14) 0.0203(8) Uani 1.000000 1 . . .
H8 H 0.4038(2) 1.1874(3) 0.18844(14) 0.0243(9) Uiso 1.000000 1 R . .
C19 C 0.3456(3) 0.3260(3) 0.36833(17) 0.0344(10) Uani 1.000000 1 . . .
H19a H 0.2978(9) 0.2879(10) 0.3497(7) 0.0517(15) Uiso 1.000000 1 GR . .
H19b H 0.3923(9) 0.2829(9) 0.3662(10) 0.0517(15) Uiso 1.000000 1 GR . .
H19c H 0.3440(17) 0.3330(3) 0.4031(3) 0.0517(15) Uiso 1.000000 1 GR . .
C16 C 0.4759(2) 0.4708(3) 0.41068(14) 0.0222(8) Uani 1.000000 1 . . .
H16 H 0.4780(2) 0.3969(3) 0.42303(14) 0.0267(10) Uiso 1.000000 1 R . .
C13 C 0.4693(2) 0.6947(3) 0.37447(13) 0.0192(8) Uani 1.000000 1 . . .
C9 C 0.3444(2) 1.1359(3) 0.25945(13) 0.0218(8) Uani 1.000000 1 . . .
H9a H 0.3952(2) 1.1767(3) 0.26909(13) 0.0262(10) Uiso 1.000000 1 R . .
H9b H 0.3008(2) 1.1895(3) 0.25819(13) 0.0262(10) Uiso 1.000000 1 R . .
C12 C 0.4711(2) 0.8120(3) 0.35738(13) 0.0209(8) Uani 1.000000 1 . . .
H12 H 0.5192(2) 0.8518(3) 0.36837(13) 0.0251(9) Uiso 1.000000 1 R . .
C7 C 0.3680(2) 1.0796(3) 0.12811(14) 0.0194(8) Uani 1.000000 1 . . .
C1 C 0.2872(2) 0.8107(3) -0.00805(14) 0.0271(9) Uani 1.000000 1 . . .
H1a H 0.2698(15) 0.8716(7) -0.03165(19) 0.0407(13) Uiso 1.000000 1 GR . .
H1b H 0.3406(4) 0.787(2) -0.0090(3) 0.0407(13) Uiso 1.000000 1 GR . .
H1c H 0.2509(12) 0.7475(14) -0.0170(4) 0.0407(13) Uiso 1.000000 1 GR . .
C22 C 0.1488(5) 1.0644(6) 0.3475(3) 0.106(3) Uani 1.000000 1 . . .
H22a H 0.185(3) 1.109(4) 0.3728(3) 0.159(4) Uiso 1.000000 1 GR . .
H22b H 0.0942(10) 1.077(5) 0.3495(8) 0.159(4) Uiso 1.000000 1 GR . .
H22c H 0.162(4) 0.9853(14) 0.3531(10) 0.159(4) Uiso 1.000000 1 GR . .
C20 C 0.3824(2) 0.7467(3) 0.21713(14) 0.0244(8) Uani 1.000000 1 . . .
H20a H 0.4239(4) 0.8019(10) 0.2298(8) 0.0366(13) Uiso 1.000000 1 GR . .
H20b H 0.3969(8) 0.6758(11) 0.2344(8) 0.0366(13) Uiso 1.000000 1 GR . .
H20c H 0.3766(5) 0.736(2) 0.18156(16) 0.0366(13) Uiso 1.000000 1 GR . .
C21 C 0.3024(4) 0.8589(5) 0.41726(18) 0.0633(17) Uani 1.000000 1 D . .
H21a H 0.331(2) 0.925(2) 0.4104(2) 0.095(3) Uiso 1.000000 1 GR . .
H21b H 0.2615(4) 0.881(3) 0.4338(8) 0.095(3) Uiso 1.000000 1 GR . .
H21c H 0.3396(18) 0.8080(13) 0.4388(6) 0.095(3) Uiso 1.000000 1 GR . .
Br1 Br 0.47777(19) 1.1808(3) 0.01370(13) 0.0673(10) Uani 0.500000 1 . . .

loop_
_atom_site_aniso_label
_atom_site_aniso_U_11
_atom_site_aniso_U_22
_atom_site_aniso_U_33
_atom_site_aniso_U_12
_atom_site_aniso_U_13
_atom_site_aniso_U_23
Br2 0.0218(2) 0.0378(2) 0.0264(2) 0.00424(17) -0.00459(16) 0.00665(18)
Br0a 0.0146(5) 0.0328(10) 0.0182(6) -0.0105(5) 0.0034(5) -0.0055(6)
Co2 0.0138(2) 0.0149(2) 0.0163(2) -0.00143(18) 0.00143(19) -0.00053(19)
Co1 0.0167(2) 0.0161(2) 0.0174(2) -0.00292(19) 0.0019(2) -0.00047(19)
O4 0.0137(11) 0.0172(12) 0.0185(13) -0.0009(10) -0.0023(10) 0.0010(10)
O3 0.0165(12) 0.0159(12) 0.0195(13) -0.0017(10) 0.0025(10) -0.0030(10)
O6 0.0118(11) 0.0180(12) 0.0182(12) 0.0007(9) 0.0047(10) -0.0010(10)
O1 0.0261(13) 0.0235(14) 0.0190(13) -0.0037(11) 0.0037(11) -0.0011(11)
O2 0.0259(14) 0.0207(13) 0.0201(13) -0.0063(11) 0.0067(11) 0.0003(11)
O5 0.0220(13) 0.0168(13) 0.0264(14) -0.0012(11) -0.0028(11) 0.0024(11)
O7 0.0389(16) 0.0234(14) 0.0191(13) -0.0112(12) 0.0093(12) -0.0060(11)
C15 0.0156(17) 0.030(2) 0.0168(18) 0.0066(16) -0.0009(15) 0.0020(16)
N2 0.0187(15) 0.0191(16) 0.0189(16) -0.0041(13) 0.0004(13) -0.0019(13)
N1 0.0215(15) 0.0162(15) 0.0201(16) 0.0016(12) 0.0022(13) 0.0008(13)
O9 0.075(5) 0.059(4) 0.214(9) -0.000000 -0.008(5) 0.000000
C5 0.0237(19) 0.022(2) 0.033(2) 0.0008(16) 0.0134(17) 0.0063(17)
O8 0.129(4) 0.064(3) 0.107(3) 0.047(3) 0.087(3) 0.039(3)
C14 0.0140(17) 0.031(2) 0.0198(19) -0.0007(16) 0.0021(15) -0.0039(16)
C17 0.0172(17) 0.0198(19) 0.0199(18) 0.0010(15) 0.0038(15) -0.0036(15)
C18 0.0136(17) 0.0226(19) 0.0150(18) 0.0028(14) 0.0026(14) 0.0003(15)
C3 0.0156(17) 0.0183(18) 0.0220(19) 0.0029(14) 0.0010(15) 0.0030(15)
C10 0.0245(19) 0.0170(18) 0.0179(18) -0.0049(15) 0.0025(15) -0.0053(15)
C6 0.0191(18) 0.0161(18) 0.033(2) 0.0004(15) 0.0061(16) 0.0018(16)
C2 0.0136(17) 0.0177(18) 0.0205(18) 0.0034(14) 0.0017(14) 0.0033(15)
C4 0.0235(19) 0.0219(19) 0.023(2) 0.0053(16) 0.0075(16) 0.0013(16)
C11 0.0208(19) 0.0208(19) 0.023(2) -0.0084(15) -0.0015(16) 0.0010(16)
C8 0.0162(17) 0.0137(18) 0.029(2) -0.0013(14) 0.0010(16) -0.0012(15)
C19 0.039(2) 0.018(2) 0.040(3) -0.0001(18) -0.003(2) 0.0050(18)
C16 0.0225(19) 0.0221(19) 0.0223(19) 0.0051(15) 0.0058(16) 0.0027(16)
C13 0.0158(17) 0.0214(19) 0.0200(19) -0.0003(15) 0.0034(15) -0.0003(15)
C9 0.0260(19) 0.0160(18) 0.0220(19) -0.0033(15) 0.0033(16) -0.0040(15)
C12 0.0159(17) 0.026(2) 0.0194(19) -0.0057(15) 0.0012(15) -0.0032(16)
C7 0.0159(17) 0.0180(18) 0.0231(19) 0.0041(14) 0.0029(15) 0.0037(15)
C1 0.030(2) 0.029(2) 0.022(2) -0.0006(17) 0.0054(17) -0.0025(17)
C22 0.180(8) 0.071(5) 0.097(5) 0.054(5) 0.094(6) 0.029(4)
C20 0.0168(18) 0.031(2) 0.026(2) 0.0025(16) 0.0073(16) -0.0001(17)
C21 0.093(4) 0.065(4) 0.037(3) -0.045(3) 0.026(3) -0.023(3)
Br1 0.107(2) 0.0354(12) 0.090(2) -0.0220(15) 0.0811(16) -0.0117(13)

loop_
_atom_type_symbol
_atom_type_scat_dispersion_real
_atom_type_scat_dispersion_imag
_atom_type_scat_Cromer_Mann_a1
_atom_type_scat_Cromer_Mann_a2
_atom_type_scat_Cromer_Mann_a3
_atom_type_scat_Cromer_Mann_a4
_atom_type_scat_Cromer_Mann_b1
_atom_type_scat_Cromer_Mann_b2
_atom_type_scat_Cromer_Mann_b3
_atom_type_scat_Cromer_Mann_b4
_atom_type_scat_Cromer_Mann_c
_atom_type_scat_source
_atom_type_scat_dispersion_source
C 0.00347 0.00161 2.31000 1.02000 1.58860 0.86500 20.84390 10.20750 0.56870 51.65120 0.215599998832 'International Tables Volume C Table 6.1.1.4 (pp. 500-502)' 'Henke, Gullikson and Davis, At. Data and Nucl. Data Tables, 1993, 54, 2'
Co 0.35655 0.96576 12.28410 7.34090 4.00340 2.34880 4.27910 0.27840 13.53590 71.16920 1.01180005074 'International Tables Volume C Table 6.1.1.4 (pp. 500-502)' 'Henke, Gullikson and Davis, At. Data and Nucl. Data Tables, 1993, 54, 2'
H 0.00000 0.00000 0.49300 0.32291 0.14019 0.04081 10.51090 26.12570 3.14236 57.79970 0.0030380000826 'International Tables Volume C Table 6.1.1.4 (pp. 500-502)' 'Henke, Gullikson and Davis, At. Data and Nucl. Data Tables, 1993, 54, 2'
O 0.01158 0.00611 3.04850 2.28680 1.54630 0.86700 13.27710 5.70110 0.32390 32.90890 0.250800013542 'International Tables Volume C Table 6.1.1.4 (pp. 500-502)' 'Henke, Gullikson and Davis, At. Data and Nucl. Data Tables, 1993, 54, 2'
N 0.00653 0.00323 12.21260 3.13220 2.01250 1.16630 0.00570 9.89330 28.99750 0.58260 -11.5290002823 'International Tables Volume C Table 6.1.1.4 (pp. 500-502)' 'Henke, Gullikson and Davis, At. Data and Nucl. Data Tables, 1993, 54, 2'
Br -0.28346 2.55990 17.17890 5.23580 5.63770 3.98510 2.17230 16.57960 0.26090 41.43280 2.95569992065 'International Tables Volume C Table 6.1.1.4 (pp. 500-502)' 'Henke, Gullikson and Davis, At. Data and Nucl. Data Tables, 1993, 54, 2'

loop_
_geom_angle_atom_site_label_1
_geom_angle_atom_site_label_2
_geom_angle_atom_site_label_3
_geom_angle
_geom_angle_site_symmetry_1
_geom_angle_site_symmetry_3
Br1 Br0a C5 89.5(15) . .
O3 Co2 O4 165.65(9) . .
O6 Co2 O4 81.89(9) 7_565 .
O6 Co2 O4 88.59(9) . .
O6 Co2 O3 81.78(9) . .
O6 Co2 O3 107.48(9) 7_565 .
O7 Co2 O4 89.14(10) . .
O7 Co2 O3 102.25(10) . .
O7 Co2 O6 169.14(9) . .
O7 Co2 O6 85.20(9) . 7_565
N2 Co2 O4 87.30(10) . .
N2 Co2 O3 83.06(10) . .
N2 Co2 O6 95.43(10) . .
N2 Co2 O6 169.18(11) . 7_565
N2 Co2 O7 95.08(11) . .
O3 Co1 O4 98.34(9) . 7_565
O6 Co1 O4 81.55(9) . 7_565
O6 Co1 O3 80.71(9) . .
O2 Co1 O4 95.71(10) . 7_565
O2 Co1 O3 162.59(9) . .
O2 Co1 O6 91.28(9) . .
N1 Co1 O4 158.78(11) . 7_565
N1 Co1 O3 80.34(10) . .
N1 Co1 O6 118.76(10) . .
N1 Co1 O2 90.21(11) . .
Co1 O4 Co2 99.14(10) 7_565 .
C18 O4 Co2 124.9(2) . .
C18 O4 Co1 122.7(2) . 7_565
Co1 O3 Co2 98.31(10) . .
C10 O3 Co2 111.85(19) . .
C10 O3 Co1 110.78(19) . .
Co1 O6 Co2 96.87(9) . .
Co1 O6 Co2 96.22(9) . 7_565
C20 O6 Co2 119.2(2) . .
C20 O6 Co2 121.4(2) . 7_565
C20 O6 Co1 121.2(2) . .
C1 O1 C3 117.3(3) . .
C2 O2 Co1 128.2(2) . .
C19 O5 C17 117.1(3) . .
C21 O7 Co2 130.6(3) . .
C14 C15 Br2 120.2(3) . .
C16 C15 Br2 118.1(3) . .
C16 C15 C14 121.7(3) . .
C11 N2 Co2 111.5(2) . .
C12 N2 Co2 127.5(2) . .
C12 N2 C11 120.9(3) . .
C8 N1 Co1 126.9(2) . .
C9 N1 Co1 113.3(2) . .
C9 N1 C8 119.8(3) . .
C6 C5 Br0a 118.3(3) . .
C4 C5 Br0a 119.8(3) . .
C4 C5 C6 121.9(3) . .
Br1 C5 Br0a 6.76(14) . .
Br1 C5 C6 121.8(3) . .
Br1 C5 C4 116.3(3) . .
C13 C14 C15 120.1(3) . .
C18 C17 O5 113.6(3) . .
C16 C17 O5 124.2(3) . .
C16 C17 C18 122.2(3) . .
C17 C18 O4 118.2(3) . .
C13 C18 O4 124.1(3) . .
C13 C18 C17 117.7(3) . .
C2 C3 O1 113.6(3) . .
C4 C3 O1 124.4(3) . .
C4 C3 C2 122.0(3) . .
C11 C10 O3 112.1(3) . .
C9 C10 O3 108.7(3) . .
C9 C10 C11 109.3(3) . .
C7 C6 C5 120.1(3) . .
C3 C2 O2 118.5(3) . .
C7 C2 O2 124.7(3) . .
C7 C2 C3 116.8(3) . .
C3 C4 C5 119.0(3) . .
C10 C11 N2 110.3(3) . .
C7 C8 N1 125.7(3) . .
C17 C16 C15 118.4(3) . .
C18 C13 C14 119.8(3) . .
C12 C13 C14 117.2(3) . .
C12 C13 C18 122.9(3) . .
C10 C9 N1 107.3(3) . .
C13 C12 N2 125.1(3) . .
C2 C7 C6 120.2(3) . .
C8 C7 C6 115.8(3) . .
C8 C7 C2 124.0(3) . .
C5 Br1 Br0a 83.7(16) . .

loop_
_geom_bond_atom_site_label_1
_geom_bond_atom_site_label_2
_geom_bond_distance
_geom_bond_site_symmetry_2
Br2 C15 1.906(3) .
Br0a C5 1.906(5) .
Br0a Br1 0.226(5) .
Co2 O4 2.046(2) .
Co2 O3 2.052(2) .
Co2 O6 2.112(2) .
Co2 O6 2.066(2) 7_565
Co2 O7 2.148(3) .
Co2 N2 2.040(3) .
Co1 O4 2.027(2) 7_565
Co1 O3 2.112(2) .
Co1 O6 2.098(2) .
Co1 O2 2.009(2) .
Co1 N1 2.029(3) .
O4 C18 1.321(4) .
O3 C10 1.422(4) .
O6 C20 1.418(4) .
O1 C3 1.374(4) .
O1 C1 1.423(4) .
O2 C2 1.298(4) .
O5 C17 1.383(4) .
O5 C19 1.426(4) .
O7 C21 1.397(5) .
C15 C14 1.365(5) .
C15 C16 1.396(5) .
N2 C11 1.452(5) .
N2 C12 1.274(4) .
N1 C8 1.283(5) .
N1 C9 1.470(4) .
C5 C6 1.353(5) .
C5 C4 1.399(5) .
C5 Br1 1.917(5) .
O8 C22 1.440(7) .
C14 C13 1.409(5) .
C17 C18 1.412(5) .
C17 C16 1.378(5) .
C18 C13 1.412(5) .
C3 C2 1.432(5) .
C3 C4 1.378(5) .
C10 C11 1.533(5) .
C10 C9 1.527(5) .
C6 C7 1.420(5) .
C2 C7 1.422(5) .
C8 C7 1.450(5) .
C13 C12 1.459(5) .

loop_
_restr_distance_atom_site_label_1
_restr_distance_atom_site_label_2
_restr_distance_site_symmetry_2
_restr_distance_target
_restr_distance_target_weight_param
_restr_distance_diff
O7 H7 1 0.8500 0.0100 0.0020
C21 H7 1 1.8832 0.0200 0.0050
